data_4312374
loop_
_publ_author_name
'Evgeny V. Dikarev'
'Renee Y. Becker'
'Eric Block'
'Zhixing Shan'
'R. Curtis Haltiwanger'
'Marina A. Petrukhina'

_publ_section_title
;
 The First Coordination Complexes of Selenones: A Structural Comparison
 with Complexes of Sulfones
;
_journal_name_full 'Inorganic Chemistry'
_journal_page_first 7098
_journal_page_last 7105
_journal_paper_doi 10.1021/ic0302130
_journal_volume 42
_journal_year 2003
_chemical_formula_moiety
;
  Rh2 (O2 C C F3)4 ((C H3)2 Se O2)2
;
_chemical_formula_sum 'C12 H12 F12 O12 Rh2 Se2'
_chemical_formula_weight 939.96
_chemical_melting_point ?
_chemical_name_systematic
;
  tetrakis(mu2-trifluoroacetato-O,O')-bis(dimethyl selenone-O)-
  di-rhodium(II,II))
;
_space_group_IT_number 2
_symmetry_cell_setting triclinic
_symmetry_space_group_name_Hall '-P 1'
_symmetry_space_group_name_H-M 'P -1'
_atom_sites_solution_hydrogens geom
_atom_sites_solution_primary direct
_atom_sites_solution_secondary difmap
_audit_creation_method SHELXL-97
_cell_angle_alpha 83.767(3)
_cell_angle_beta 72.945(3)
_cell_angle_gamma 80.511(3)
_cell_formula_units_Z 2
_cell_length_a 9.3124(9)
_cell_length_b 10.3370(18)
_cell_length_c 13.9739(19)
_cell_measurement_reflns_used 2303
_cell_measurement_temperature 173(2)
_cell_measurement_theta_max 26.4
_cell_measurement_theta_min 2.3
_cell_volume 1265.8(3)
_computing_cell_refinement 'SMART, SAINT'
_computing_data_collection SMART
_computing_data_reduction SAINT
_computing_molecular_graphics 'SHELXP-93 (Sheldrick, 1993)'
_computing_publication_material 'SHELXCIF-93 (Sheldrick, 1993)'
_computing_structure_refinement 'SHELXL-97 (Sheldrick, 1997)'
_computing_structure_solution 'SHELXS-97 (Sheldrick, 1990)'
_diffrn_ambient_temperature 173(2)
_diffrn_measured_fraction_theta_full 0.968
_diffrn_measured_fraction_theta_max 0.968
_diffrn_measurement_device_type 'Bruker SMART APEX CCD'
_diffrn_measurement_method '0.3 deg wide \w exposures'
_diffrn_radiation_monochromator graphite
_diffrn_radiation_source 'fine-focus sealed tube'
_diffrn_radiation_type MoK\a
_diffrn_radiation_wavelength 0.71073
_diffrn_reflns_av_R_equivalents 0.0000
_diffrn_reflns_av_sigmaI/netI 0.0691
_diffrn_reflns_limit_h_max 11
_diffrn_reflns_limit_h_min -11
_diffrn_reflns_limit_k_max 12
_diffrn_reflns_limit_k_min -12
_diffrn_reflns_limit_l_max 17
_diffrn_reflns_limit_l_min -17
_diffrn_reflns_number 24369
_diffrn_reflns_theta_full 26.48
_diffrn_reflns_theta_max 26.48
_diffrn_reflns_theta_min 1.53
_diffrn_standards_decay_% 0
_diffrn_standards_interval_count na
_diffrn_standards_interval_time na
_diffrn_standards_number 'none (area detector data)'
_exptl_absorpt_coefficient_mu 4.322
_exptl_absorpt_correction_T_max 0.8813
_exptl_absorpt_correction_T_min 0.3212
_exptl_absorpt_correction_type 'multi-scan (SADABS)'
_exptl_crystal_colour green
_exptl_crystal_density_diffrn 2.466
_exptl_crystal_density_meas ?
_exptl_crystal_density_method none
_exptl_crystal_description needle
_exptl_crystal_F_000 892
_exptl_crystal_size_max 0.34
_exptl_crystal_size_mid 0.03
_exptl_crystal_size_min 0.03
_refine_diff_density_max 2.529
_refine_diff_density_min -1.434
_refine_diff_density_rms 0.238
_refine_ls_extinction_coef noref
_refine_ls_extinction_method none
_refine_ls_goodness_of_fit_ref 0.944
_refine_ls_hydrogen_treatment noref
_refine_ls_matrix_type full
_refine_ls_number_parameters 368
_refine_ls_number_reflns 24369
_refine_ls_number_restraints 0
_refine_ls_restrained_S_all 0.944
_refine_ls_R_factor_all 0.0784
_refine_ls_R_factor_gt 0.0545
_refine_ls_shift/su_max 0.001
_refine_ls_shift/su_mean 0.000
_refine_ls_structure_factor_coef Fsqd
_refine_ls_weighting_details 'calc w=1/[\s^2^(Fo^2^)+(0.0835P)^2^+0.0000P] where P=(Fo^2^+2Fc^2^)/3'
_refine_ls_weighting_scheme calc
_refine_ls_wR_factor_gt 0.1374
_refine_ls_wR_factor_ref 0.1451
_reflns_number_gt 16767
_reflns_number_total 24369
_reflns_threshold_expression >2sigma(I)
_cod_data_source_file ic0302130_6.cif
_cod_data_source_block Rh2(O2CCF3)4(Me2SeO2)2_(3b)
_cod_depositor_comments
;
The following automatic conversions were performed:

'_chemical_melting_point' value 'not measured' was changed to '?' -
the value is undefined or not given.

Automatic conversion script
Id: cif_fix_values 1569 2011-02-09 13:29:24Z adriana 

The following automatic conversions were performed:

'_exptl_crystal_density_meas' value 'not measured' was changed to '?'
- the value is perceived as not measured.

Automatic conversion script
Id: cif_fix_values 3008 2015-01-20 13:52:24Z robertas 
;
_cod_database_code 4312374

loop_
_symmetry_equiv_pos_as_xyz
'x, y, z'
'-x, -y, -z'

loop_
_atom_site_label
_atom_site_type_symbol
_atom_site_fract_x
_atom_site_fract_y
_atom_site_fract_z
_atom_site_U_iso_or_equiv
_atom_site_adp_type
_atom_site_occupancy
_atom_site_symmetry_multiplicity
_atom_site_calc_flag
_atom_site_refinement_flags
_atom_site_disorder_assembly
_atom_site_disorder_group
Rh1 Rh 0.07428(4) 0.04109(3) 0.91984(2) 0.01476(9) Uani 1 1 d . . .
Rh2 Rh 0.41649(4) 0.54239(3) 0.57694(3) 0.01741(10) Uani 1 1 d . . .
Se1 Se 0.29480(5) 0.04575(5) 0.66817(3) 0.01992(12) Uani 1 1 d . . .
Se2 Se 0.15794(6) 0.54367(5) 0.81762(3) 0.02196(12) Uani 1 1 d . . .
O23 O 0.3370(3) 0.6978(3) 0.4932(2) 0.0219(7) Uani 1 1 d . . .
O24 O 0.5877(4) 0.6364(3) 0.5862(2) 0.0211(7) Uani 1 1 d . . .
O21 O 0.5047(3) 0.3837(3) 0.6513(2) 0.0218(7) Uani 1 1 d . . .
O22 O 0.2560(3) 0.4429(3) 0.5595(2) 0.0213(7) Uani 1 1 d . . .
O15 O 0.2101(3) 0.1247(3) 0.7696(2) 0.0220(7) Uani 1 1 d . . .
O16 O 0.3857(4) 0.1395(3) 0.5778(2) 0.0281(8) Uani 1 1 d . . .
O14 O -0.0948(3) 0.1966(3) 0.9256(2) 0.0197(7) Uani 1 1 d . . .
O13 O 0.1774(3) 0.1384(3) 0.9951(2) 0.0193(7) Uani 1 1 d . . .
O12 O 0.2336(3) -0.1180(3) 0.9242(2) 0.0214(7) Uani 1 1 d . . .
O26 O 0.0683(4) 0.6373(3) 0.9091(2) 0.0272(8) Uani 1 1 d . . .
O25 O 0.2587(4) 0.6255(3) 0.7207(2) 0.0214(7) Uani 1 1 d . . .
O11 O -0.0361(3) -0.0601(3) 0.8549(2) 0.0198(7) Uani 1 1 d . . .
F13 F -0.3482(4) -0.1097(3) 0.8538(3) 0.0684(12) Uani 1 1 d . . .
F12 F -0.1427(4) -0.2126(4) 0.7636(2) 0.0646(12) Uani 1 1 d . . .
F11 F -0.2639(3) -0.3014(3) 0.9016(2) 0.0344(7) Uani 1 1 d . . .
F26 F 0.0873(4) 0.3985(3) 0.4148(3) 0.0518(9) Uani 1 1 d . . .
F25 F 0.0611(3) 0.2891(3) 0.5567(2) 0.0434(9) Uani 1 1 d . . .
F24 F 0.2078(3) 0.2044(3) 0.4227(2) 0.0349(7) Uani 1 1 d . . .
F23 F 0.7448(4) 0.0893(3) 0.6134(2) 0.0624(12) Uani 1 1 d . . .
F22 F 0.7755(4) 0.2392(4) 0.6969(3) 0.0568(10) Uani 1 1 d . . .
F21 F 0.5712(3) 0.1544(3) 0.7445(2) 0.0381(8) Uani 1 1 d . . .
F16 F 0.4303(4) -0.2643(3) 1.0460(2) 0.0506(9) Uani 1 1 d . . .
F15 F 0.2939(4) -0.4157(3) 1.0539(3) 0.0531(10) Uani 1 1 d . . .
F14 F 0.4232(3) -0.3392(3) 0.9113(2) 0.0364(8) Uani 1 1 d . . .
C12 C -0.2219(7) -0.1880(6) 0.8563(4) 0.0328(13) Uani 1 1 d . . .
C24 C 0.1605(6) 0.3150(5) 0.4697(4) 0.0295(13) Uani 1 1 d . . .
C11 C -0.1349(5) -0.1244(4) 0.9113(3) 0.0203(11) Uani 1 1 d . . .
C23 C 0.2909(5) 0.3779(5) 0.4837(3) 0.0214(11) Uani 1 1 d . . .
C13 C 0.2074(5) -0.1974(5) 0.9989(3) 0.0196(10) Uani 1 1 d . . .
C21 C 0.6053(5) 0.3029(4) 0.5996(3) 0.0207(11) Uani 1 1 d . . .
C14 C 0.3406(6) -0.3057(5) 1.0020(4) 0.0274(12) Uani 1 1 d . . .
C26 C 0.0192(6) 0.4606(5) 0.7772(4) 0.0372(14) Uani 1 1 d . . .
H9A H -0.0392 0.4104 0.8349 0.056 Uiso 1 1 calc R . .
H9B H 0.0754 0.4012 0.7245 0.056 Uiso 1 1 calc R . .
H9C H -0.0502 0.5276 0.7515 0.056 Uiso 1 1 calc R . .
C25 C 0.2833(6) 0.4021(5) 0.8642(4) 0.0341(13) Uani 1 1 d . . .
H10A H 0.3786 0.4313 0.8634 0.051 Uiso 1 1 calc R . .
H10B H 0.3051 0.3292 0.8205 0.051 Uiso 1 1 calc R . .
H10C H 0.2310 0.3728 0.9329 0.051 Uiso 1 1 calc R . .
C16 C 0.4295(6) -0.1019(5) 0.6954(4) 0.0324(13) Uani 1 1 d . . .
H11A H 0.4970 -0.1347 0.6321 0.049 Uiso 1 1 calc R . .
H11B H 0.3713 -0.1712 0.7330 0.049 Uiso 1 1 calc R . .
H11C H 0.4900 -0.0766 0.7353 0.049 Uiso 1 1 calc R . .
C15 C 0.1488(6) -0.0285(5) 0.6275(4) 0.0337(13) Uani 1 1 d . . .
H12A H 0.0737 0.0421 0.6114 0.051 Uiso 1 1 calc R . .
H12B H 0.0978 -0.0873 0.6822 0.051 Uiso 1 1 calc R . .
H12C H 0.2001 -0.0782 0.5682 0.051 Uiso 1 1 calc R . .
C22 C 0.6754(6) 0.1935(5) 0.6643(4) 0.0277(13) Uani 1 1 d . . .

loop_
_atom_site_aniso_label
_atom_site_aniso_U_11
_atom_site_aniso_U_22
_atom_site_aniso_U_33
_atom_site_aniso_U_23
_atom_site_aniso_U_13
_atom_site_aniso_U_12
Rh1 0.01733(19) 0.01264(19) 0.01285(18) -0.00113(14) -0.00173(15) -0.00235(15)
Rh2 0.0217(2) 0.0121(2) 0.0143(2) -0.00162(15) 0.00113(16) -0.00106(16)
Se1 0.0248(3) 0.0160(3) 0.0153(2) -0.00152(19) 0.0005(2) -0.0031(2)
Se2 0.0289(3) 0.0150(3) 0.0168(2) -0.00188(19) 0.0020(2) -0.0033(2)
O23 0.0250(18) 0.0139(17) 0.0203(18) 0.0000(14) 0.0000(15) 0.0027(14)
O24 0.0258(18) 0.0163(18) 0.0188(17) -0.0021(14) -0.0021(15) -0.0033(14)
O21 0.0243(18) 0.0165(18) 0.0193(17) 0.0007(14) -0.0009(14) 0.0018(15)
O22 0.0248(18) 0.0171(18) 0.0186(17) -0.0039(14) -0.0001(14) -0.0025(14)
O15 0.0267(18) 0.0165(17) 0.0176(17) -0.0021(13) 0.0011(14) -0.0014(15)
O16 0.033(2) 0.026(2) 0.0188(18) -0.0031(15) 0.0012(15) -0.0021(16)
O14 0.0209(18) 0.0156(18) 0.0199(18) 0.0023(14) -0.0031(15) -0.0013(14)
O13 0.0245(18) 0.0160(18) 0.0180(18) 0.0020(13) -0.0058(14) -0.0070(14)
O12 0.0219(18) 0.0168(18) 0.0200(18) 0.0014(14) 0.0001(14) -0.0002(14)
O26 0.030(2) 0.0204(19) 0.0240(19) -0.0051(14) 0.0026(16) -0.0004(15)
O25 0.0306(19) 0.0143(17) 0.0136(16) -0.0021(13) 0.0027(14) -0.0026(15)
O11 0.0261(18) 0.0184(18) 0.0149(17) -0.0001(14) -0.0043(14) -0.0058(15)
F13 0.078(3) 0.042(2) 0.116(3) 0.010(2) -0.078(3) -0.010(2)
F12 0.102(3) 0.082(3) 0.0243(18) -0.0018(18) -0.0130(19) -0.061(3)
F11 0.0398(18) 0.0343(18) 0.0370(18) -0.0008(14) -0.0154(15) -0.0195(15)
F26 0.051(2) 0.042(2) 0.070(2) -0.0028(18) -0.0382(19) 0.0078(17)
F25 0.0313(18) 0.054(2) 0.042(2) -0.0156(17) 0.0063(15) -0.0197(16)
F24 0.0377(18) 0.0298(18) 0.0408(18) -0.0133(14) -0.0127(15) -0.0046(14)
F23 0.093(3) 0.038(2) 0.035(2) -0.0018(16) -0.0101(19) 0.036(2)
F22 0.046(2) 0.066(3) 0.065(2) 0.022(2) -0.0304(19) -0.017(2)
F21 0.0443(19) 0.0309(19) 0.0308(17) 0.0134(14) -0.0058(15) -0.0006(15)
F16 0.038(2) 0.063(3) 0.053(2) -0.0047(19) -0.0239(17) 0.0076(18)
F15 0.0365(19) 0.0323(19) 0.065(2) 0.0216(17) 0.0084(17) 0.0081(16)
F14 0.0272(16) 0.0296(18) 0.0409(19) -0.0045(14) 0.0015(14) 0.0098(14)
C12 0.046(4) 0.036(4) 0.022(3) 0.006(2) -0.014(3) -0.018(3)
C24 0.029(3) 0.030(3) 0.028(3) -0.006(2) -0.008(2) 0.001(2)
C11 0.028(3) 0.013(3) 0.020(3) 0.002(2) -0.007(2) -0.005(2)
C23 0.029(3) 0.015(3) 0.018(3) 0.001(2) -0.005(2) -0.001(2)
C13 0.020(3) 0.022(3) 0.018(3) -0.004(2) -0.005(2) -0.005(2)
C21 0.019(3) 0.017(3) 0.021(3) 0.000(2) 0.002(2) -0.002(2)
C14 0.027(3) 0.024(3) 0.026(3) 0.004(2) -0.003(2) 0.000(2)
C26 0.039(3) 0.036(3) 0.035(3) -0.014(3) 0.005(3) -0.019(3)
C25 0.044(3) 0.026(3) 0.025(3) 0.004(2) -0.006(3) 0.005(3)
C16 0.031(3) 0.020(3) 0.037(3) -0.006(2) 0.002(2) 0.002(2)
C15 0.040(3) 0.038(3) 0.026(3) -0.007(2) -0.004(2) -0.019(3)
C22 0.029(3) 0.026(3) 0.021(3) -0.003(2) -0.001(2) 0.007(2)

loop_
_atom_type_symbol
_atom_type_description
_atom_type_scat_dispersion_real
_atom_type_scat_dispersion_imag
_atom_type_scat_source
C C 0.0033 0.0016 'International Tables Vol C Tables 4.2.6.8 and 6.1.1.4'
H H 0.0000 0.0000 'International Tables Vol C Tables 4.2.6.8 and 6.1.1.4'
O O 0.0106 0.0060 'International Tables Vol C Tables 4.2.6.8 and 6.1.1.4'
F F 0.0171 0.0103 'International Tables Vol C Tables 4.2.6.8 and 6.1.1.4'
Se Se -0.0929 2.2259 'International Tables Vol C Tables 4.2.6.8 and 6.1.1.4'
Rh Rh -1.1178 0.9187 'International Tables Vol C Tables 4.2.6.8 and 6.1.1.4'

loop_
_geom_angle_atom_site_label_1
_geom_angle_atom_site_label_2
_geom_angle_atom_site_label_3
_geom_angle
_geom_angle_site_symmetry_1
_geom_angle_site_symmetry_3
_geom_angle_publ_flag
O11 Rh1 O12 91.32(12) . . y
O11 Rh1 O13 175.98(12) . . y
O12 Rh1 O13 88.45(12) . . y
O11 Rh1 O14 88.75(12) . . y
O12 Rh1 O14 175.86(12) . . y
O13 Rh1 O14 91.19(12) . . y
O11 Rh1 O15 92.69(11) . . y
O12 Rh1 O15 93.91(11) . . y
O13 Rh1 O15 91.33(11) . . y
O14 Rh1 O15 90.23(11) . . y
O11 Rh1 Rh1 87.84(9) . 2_557 y
O12 Rh1 Rh1 87.75(9) . 2_557 y
O13 Rh1 Rh1 88.14(8) . 2_557 y
O14 Rh1 Rh1 88.11(8) . 2_557 y
O15 Rh1 Rh1 178.24(8) . 2_557 y
O22 Rh2 O21 91.62(12) . . y
O22 Rh2 O24 176.11(12) . . y
O21 Rh2 O24 87.86(13) . . y
O22 Rh2 O23 88.30(13) . . y
O21 Rh2 O23 176.19(12) . . y
O24 Rh2 O23 91.95(12) . . y
O22 Rh2 O25 92.01(12) . . y
O21 Rh2 O25 92.98(11) . . y
O24 Rh2 O25 91.86(11) . . y
O23 Rh2 O25 90.83(11) . . y
O22 Rh2 Rh2 88.27(8) . 2_666 y
O21 Rh2 Rh2 87.88(9) . 2_666 y
O24 Rh2 Rh2 87.86(9) . 2_666 y
O23 Rh2 Rh2 88.32(8) . 2_666 y
O25 Rh2 Rh2 179.09(8) . 2_666 y
O16 Se1 O15 112.09(16) . . y
O16 Se1 C16 109.7(2) . . y
O15 Se1 C16 110.76(19) . . y
O16 Se1 C15 110.7(2) . . y
O15 Se1 C15 109.49(19) . . y
C16 Se1 C15 103.9(2) . . y
O26 Se2 O25 112.09(16) . . y
O26 Se2 C25 109.4(2) . . y
O25 Se2 C25 110.6(2) . . y
O26 Se2 C26 110.5(2) . . y
O25 Se2 C26 109.7(2) . . y
C25 Se2 C26 104.2(2) . . y
C21 O23 Rh2 116.0(3) 2_666 . n
C23 O24 Rh2 116.8(3) 2_666 . n
C21 O21 Rh2 117.3(3) . . n
C23 O22 Rh2 117.0(3) . . n
Se1 O15 Rh1 127.23(16) . . y
C13 O14 Rh1 116.5(3) 2_557 . n
C11 O13 Rh1 116.3(3) 2_557 . n
C13 O12 Rh1 117.6(3) . . n
Se2 O25 Rh2 127.09(16) . . y
C11 O11 Rh1 117.8(3) . . n
F12 C12 F13 108.6(5) . . n
F12 C12 F11 106.6(4) . . n
F13 C12 F11 106.2(4) . . n
F12 C12 C11 112.7(4) . . n
F13 C12 C11 109.6(4) . . n
F11 C12 C11 112.9(4) . . n
F25 C24 F24 108.0(4) . . n
F25 C24 F26 107.6(4) . . n
F24 C24 F26 107.3(4) . . n
F25 C24 C23 111.6(4) . . n
F24 C24 C23 113.0(4) . . n
F26 C24 C23 109.0(4) . . n
O13 C11 O11 129.9(4) 2_557 . n
O13 C11 C12 115.8(4) 2_557 . n
O11 C11 C12 114.2(4) . . n
O22 C23 O24 130.1(5) . 2_666 n
O22 C23 C24 114.5(4) . . n
O24 C23 C24 115.2(4) 2_666 . n
O12 C13 O14 130.1(4) . 2_557 n
O12 C13 C14 114.2(4) . . n
O14 C13 C14 115.5(4) 2_557 . n
O23 C21 O21 130.5(4) 2_666 . n
O23 C21 C22 116.4(4) 2_666 . n
O21 C21 C22 112.9(4) . . n
F16 C14 F14 107.8(4) . . n
F16 C14 F15 107.6(4) . . n
F14 C14 F15 107.1(4) . . n
F16 C14 C13 109.6(4) . . n
F14 C14 C13 112.4(4) . . n
F15 C14 C13 112.1(4) . . n
F22 C22 F23 108.2(4) . . n
F22 C22 F21 106.9(4) . . n
F23 C22 F21 108.1(4) . . n
F22 C22 C21 109.7(4) . . n
F23 C22 C21 112.3(4) . . n
F21 C22 C21 111.6(4) . . n

loop_
_geom_bond_atom_site_label_1
_geom_bond_atom_site_label_2
_geom_bond_distance
_geom_bond_site_symmetry_2
_geom_bond_publ_flag
Rh1 O11 2.020(3) . y
Rh1 O12 2.034(3) . y
Rh1 O13 2.045(3) . y
Rh1 O14 2.047(3) . y
Rh1 O15 2.272(3) . y
Rh1 Rh1 2.4105(7) 2_557 y
Rh2 O22 2.031(3) . y
Rh2 O21 2.033(3) . y
Rh2 O24 2.039(3) . y
Rh2 O23 2.050(3) . y
Rh2 O25 2.272(3) . y
Rh2 Rh2 2.4103(7) 2_666 y
Se1 O16 1.621(3) . y
Se1 O15 1.638(3) . y
Se1 C16 1.890(5) . y
Se1 C15 1.910(5) . y
Se2 O26 1.626(3) . y
Se2 O25 1.642(3) . y
Se2 C25 1.899(5) . y
Se2 C26 1.904(5) . y
O23 C21 1.251(5) 2_666 n
O24 C23 1.258(5) 2_666 n
O21 C21 1.254(5) . n
O22 C23 1.249(5) . n
O14 C13 1.250(5) 2_557 n
O13 C11 1.250(5) 2_557 n
O12 C13 1.247(5) . n
O11 C11 1.254(5) . n
F13 C12 1.320(6) . n
F12 C12 1.317(6) . n
F11 C12 1.332(6) . n
F26 C24 1.329(6) . n
F25 C24 1.325(5) . n
F24 C24 1.326(5) . n
F23 C22 1.323(5) . n
F22 C22 1.319(6) . n
F21 C22 1.325(5) . n
F16 C14 1.317(6) . n
F15 C14 1.344(6) . n
F14 C14 1.325(5) . n
C12 C11 1.526(7) . n
C24 C23 1.538(7) . n
C11 O13 1.250(5) 2_557 n
C23 O24 1.258(5) 2_666 n
C13 O14 1.250(5) 2_557 n
C13 C14 1.535(7) . n
C21 O23 1.251(5) 2_666 n
C21 C22 1.550(7) . n
